data_2212015
loop_
_publ_author_name
'Liu, Xiao-Gang'
'Chen, Tao'

_publ_section_title
;
 6-Amino-2-naphthoic acid monohydrate
;
_journal_issue 2
_journal_name_full 'Acta Crystallographica Section E'
_journal_page_first o597
_journal_page_last o598
_journal_paper_doi 10.1107/S1600536807000116
_journal_volume 63
_journal_year 2007
_chemical_formula_moiety 'C11 H9 N O2, H2 O'
_chemical_formula_sum 'C11 H11 N O3'
_chemical_formula_weight 205.21
_chemical_name_systematic '6-Amino-2-naphthoic acid monohydrate'
_space_group_IT_number 60
_symmetry_cell_setting orthorhombic
_symmetry_space_group_name_Hall '-P 2n 2ab'
_symmetry_space_group_name_H-M 'P b c n'
_atom_sites_solution_hydrogens geom
_atom_sites_solution_primary direct
_atom_sites_solution_secondary difmap
_cell_angle_alpha 90.00
_cell_angle_beta 90.00
_cell_angle_gamma 90.00
_cell_formula_units_Z 8
_cell_length_a 22.582(5)
_cell_length_b 12.222(2)
_cell_length_c 6.9793(14)
_cell_measurement_reflns_used 1602
_cell_measurement_temperature 100(2)
_cell_measurement_theta_max 26.3047
_cell_measurement_theta_min 3.1781
_cell_volume 1926.3(7)
_computing_cell_refinement 'SAINT (Bruker, 1998)'
_computing_data_collection 'SMART (Bruker, 1998)'
_computing_data_reduction SAINT
_computing_molecular_graphics 'SHELXTL (Bruker, 1998)'
_computing_publication_material SHELXTL
_computing_structure_refinement 'SHELXL97 (Sheldrick, 1997)'
_computing_structure_solution 'SHELXS97 (Sheldrick, 1997)'
_diffrn_ambient_temperature 100(2)
_diffrn_measured_fraction_theta_full 0.992
_diffrn_measured_fraction_theta_max 0.992
_diffrn_measurement_device_type 'Bruker SMART APEX CCD area-detector'
_diffrn_measurement_method '\f and \w scans'
_diffrn_radiation_monochromator graphite
_diffrn_radiation_source 'fine-focus sealed tube'
_diffrn_radiation_type MoK\a
_diffrn_radiation_wavelength 0.71073
_diffrn_reflns_av_R_equivalents 0.0367
_diffrn_reflns_av_sigmaI/netI 0.0276
_diffrn_reflns_limit_h_max 27
_diffrn_reflns_limit_h_min -24
_diffrn_reflns_limit_k_max 14
_diffrn_reflns_limit_k_min -12
_diffrn_reflns_limit_l_max 7
_diffrn_reflns_limit_l_min -8
_diffrn_reflns_number 9442
_diffrn_reflns_theta_full 25.73
_diffrn_reflns_theta_max 25.73
_diffrn_reflns_theta_min 1.80
_diffrn_standards_decay_% 0
_diffrn_standards_interval_count 0
_diffrn_standards_interval_time 0
_diffrn_standards_number 0
_exptl_absorpt_coefficient_mu 0.104
_exptl_absorpt_correction_T_max 0.980
_exptl_absorpt_correction_T_min 0.966
_exptl_absorpt_correction_type multi-scan
_exptl_absorpt_process_details '(SADABS; Bruker, 1998)'
_exptl_crystal_colour Colourless
_exptl_crystal_density_diffrn 1.415
_exptl_crystal_density_method 'not measured'
_exptl_crystal_description Block
_exptl_crystal_F_000 864
_exptl_crystal_size_max 0.22
_exptl_crystal_size_mid 0.20
_exptl_crystal_size_min 0.20
_refine_diff_density_max 0.375
_refine_diff_density_min -0.218
_refine_ls_extinction_method none
_refine_ls_goodness_of_fit_ref 1.045
_refine_ls_hydrogen_treatment mixed
_refine_ls_matrix_type full
_refine_ls_number_parameters 156
_refine_ls_number_reflns 1837
_refine_ls_number_restraints 3
_refine_ls_restrained_S_all 1.048
_refine_ls_R_factor_all 0.0722
_refine_ls_R_factor_gt 0.0512
_refine_ls_shift/su_max 0.000
_refine_ls_shift/su_mean 0.000
_refine_ls_structure_factor_coef Fsqd
_refine_ls_weighting_details 'calc w=1/[\s^2^(Fo^2^)+(0.0904P)^2^] where P=(Fo^2^+2Fc^2^)/3'
_refine_ls_weighting_scheme calc
_refine_ls_wR_factor_gt 0.1319
_refine_ls_wR_factor_ref 0.1411
_reflns_number_gt 1372
_reflns_number_total 1837
_reflns_threshold_expression I>2\s(I)
_cod_data_source_file bh2066.cif
_cod_data_source_block I
_cod_original_cell_volume 1926.4(7)
_cod_original_sg_symbol_H-M 'P b c n '
_cod_database_code 2212015
_cod_database_fobs_code 2212015

loop_
_symmetry_equiv_pos_as_xyz
'x, y, z'
'-x+1/2, -y+1/2, z+1/2'
'-x, y, -z+1/2'
'x+1/2, -y+1/2, -z'
'-x, -y, -z'
'x-1/2, y-1/2, -z-1/2'
'x, -y, z-1/2'
'-x-1/2, y-1/2, z'

loop_
_atom_site_type_symbol
_atom_site_label
_atom_site_fract_x
_atom_site_fract_y
_atom_site_fract_z
_atom_site_U_iso_or_equiv
_atom_site_adp_type
_atom_site_calc_flag
_atom_site_refinement_flags
_atom_site_occupancy
_atom_site_disorder_assembly
_atom_site_disorder_group
N N1 0.58751(8) 0.29824(17) 0.7306(3) 0.0342(5) Uani d . 1 . .
H H1A 0.5888(11) 0.229(2) 0.734(3) 0.041 Uiso d . 1 . .
H H1B 0.5620(11) 0.326(2) 0.656(3) 0.041 Uiso d . 1 . .
C C1 0.92323(8) 0.44916(15) 0.5761(3) 0.0241(5) Uani d . 1 . .
C C2 0.86441(8) 0.40688(15) 0.6248(3) 0.0228(4) Uani d . 1 . .
C C3 0.85808(9) 0.30083(15) 0.7069(3) 0.0229(5) Uani d . 1 . .
H H3A 0.8923 0.2581 0.7332 0.027 Uiso calc R 1 . .
C C4 0.80366(8) 0.26059(14) 0.7476(3) 0.0225(5) Uani d . 1 . .
H H4A 0.8002 0.1906 0.8057 0.027 Uiso calc R 1 . .
C C5 0.75152(9) 0.32115(14) 0.7049(2) 0.0202(4) Uani d . 1 . .
C C6 0.69424(8) 0.27889(14) 0.7393(3) 0.0231(5) Uani d . 1 . .
H H6A 0.6901 0.2083 0.7947 0.028 Uiso calc R 1 . .
C C7 0.64451(9) 0.33798(16) 0.6941(3) 0.0252(5) Uani d . 1 . .
C C8 0.65100(9) 0.44362(15) 0.6134(3) 0.0245(5) Uani d . 1 . .
H H8A 0.6167 0.4852 0.5829 0.029 Uiso calc R 1 . .
C C9 0.70563(9) 0.48664(15) 0.5790(3) 0.0227(4) Uani d . 1 . .
H H9A 0.7089 0.5576 0.5246 0.027 Uiso calc R 1 . .
C C10 0.75757(8) 0.42702(14) 0.6232(3) 0.0210(4) Uani d . 1 . .
C C11 0.81502(8) 0.46873(14) 0.5868(3) 0.0213(4) Uani d . 1 . .
H H11A 0.8194 0.5403 0.5356 0.026 Uiso calc R 1 . .
O O1 0.96463(6) 0.37675(11) 0.5556(2) 0.0315(4) Uani d . 1 . .
H H1 1.0023(15) 0.406(3) 0.526(4) 0.082(10) Uiso d . 1 . .
O O2 0.93215(6) 0.54971(10) 0.5533(2) 0.0323(4) Uani d . 1 . .
O O1W 0.49323(9) 0.38859(15) 0.4544(3) 0.0605(6) Uani d D 1 . .
H H1W 0.4669(13) 0.356(3) 0.527(4) 0.091 Uiso d D 1 . .
H H2AW 0.497(3) 0.4591(18) 0.441(9) 0.091 Uiso d PD 0.50 A 1
H H2BW 0.505(3) 0.350(5) 0.350(6) 0.091 Uiso d PD 0.50 B 2

loop_
_atom_site_aniso_label
_atom_site_aniso_U_11
_atom_site_aniso_U_22
_atom_site_aniso_U_33
_atom_site_aniso_U_12
_atom_site_aniso_U_13
_atom_site_aniso_U_23
N1 0.0242(10) 0.0287(9) 0.0497(12) -0.0006(7) -0.0045(8) 0.0091(9)
C1 0.0264(11) 0.0211(10) 0.0249(10) 0.0006(8) -0.0050(8) 0.0002(8)
C2 0.0265(11) 0.0217(9) 0.0203(9) -0.0031(8) -0.0026(8) -0.0026(8)
C3 0.0247(11) 0.0206(9) 0.0234(10) 0.0020(7) -0.0034(8) -0.0013(8)
C4 0.0313(11) 0.0152(9) 0.0209(10) 0.0015(8) -0.0012(8) 0.0008(7)
C5 0.0276(11) 0.0164(9) 0.0166(9) -0.0007(7) -0.0002(7) -0.0024(7)
C6 0.0302(12) 0.0166(9) 0.0226(10) -0.0034(8) -0.0004(8) 0.0008(7)
C7 0.0250(11) 0.0257(10) 0.0249(10) -0.0033(8) -0.0008(8) -0.0016(8)
C8 0.0253(11) 0.0235(10) 0.0246(10) 0.0029(8) -0.0026(8) -0.0013(8)
C9 0.0311(11) 0.0159(9) 0.0212(10) 0.0018(7) -0.0009(8) -0.0001(7)
C10 0.0267(11) 0.0173(9) 0.0189(9) -0.0005(7) -0.0005(8) -0.0033(8)
C11 0.0276(11) 0.0153(9) 0.0212(10) -0.0008(7) -0.0013(8) -0.0002(7)
O1 0.0229(8) 0.0282(8) 0.0435(9) -0.0005(6) 0.0006(7) 0.0018(6)
O2 0.0277(8) 0.0232(8) 0.0461(9) -0.0042(6) 0.0004(7) 0.0038(6)
O1W 0.0468(12) 0.0453(11) 0.0892(15) -0.0093(9) -0.0179(11) 0.0219(11)

loop_
_atom_type_symbol
_atom_type_description
_atom_type_scat_dispersion_real
_atom_type_scat_dispersion_imag
_atom_type_scat_source
C C 0.0033 0.0016 'International Tables Vol C Tables 4.2.6.8 and 6.1.1.4'
H H 0.0000 0.0000 'International Tables Vol C Tables 4.2.6.8 and 6.1.1.4'
N N 0.0061 0.0033 'International Tables Vol C Tables 4.2.6.8 and 6.1.1.4'
O O 0.0106 0.0060 'International Tables Vol C Tables 4.2.6.8 and 6.1.1.4'

loop_
_geom_angle_atom_site_label_1
_geom_angle_atom_site_label_2
_geom_angle_atom_site_label_3
_geom_angle
C7 N1 H1A 108.7(17)
C7 N1 H1B 112.0(17)
H1A N1 H1B 116(2)
O2 C1 O1 122.63(17)
O2 C1 C2 121.33(17)
O1 C1 C2 116.04(16)
C11 C2 C3 119.82(17)
C11 C2 C1 119.82(17)
C3 C2 C1 120.34(17)
C4 C3 C2 120.40(17)
C4 C3 H3A 119.8
C2 C3 H3A 119.8
C3 C4 C5 121.23(17)
C3 C4 H4A 119.4
C5 C4 H4A 119.4
C6 C5 C10 119.27(17)
C6 C5 C4 122.13(16)
C10 C5 C4 118.59(17)
C7 C6 C5 121.17(17)
C7 C6 H6A 119.4
C5 C6 H6A 119.4
C6 C7 N1 121.89(18)
C6 C7 C8 119.12(17)
N1 C7 C8 118.96(18)
C9 C8 C7 121.04(18)
C9 C8 H8A 119.5
C7 C8 H8A 119.5
C8 C9 C10 120.89(18)
C8 C9 H9A 119.6
C10 C9 H9A 119.6
C9 C10 C11 122.32(17)
C9 C10 C5 118.49(17)
C11 C10 C5 119.19(17)
C2 C11 C10 120.73(17)
C2 C11 H11A 119.6
C10 C11 H11A 119.6
C1 O1 H1 114.5(19)
H1W O1W H2AW 126(5)
H1W O1W H2BW 115(5)
H2AW O1W H2BW 113(6)

loop_
_geom_bond_atom_site_label_1
_geom_bond_atom_site_label_2
_geom_bond_distance
N1 C7 1.399(3)
N1 H1A 0.85(3)
N1 H1B 0.85(2)
C1 O2 1.256(2)
C1 O1 1.295(2)
C1 C2 1.465(3)
C2 C11 1.373(3)
C2 C3 1.424(3)
C3 C4 1.354(3)
C3 H3A 0.9500
C4 C5 1.422(3)
C4 H4A 0.9500
C5 C6 1.413(3)
C5 C10 1.421(3)
C6 C7 1.372(3)
C6 H6A 0.9500
C7 C8 1.416(3)
C8 C9 1.362(3)
C8 H8A 0.9500
C9 C10 1.415(3)
C9 H9A 0.9500
C10 C11 1.417(3)
C11 H11A 0.9500
O1 H1 0.95(3)
O1W H1W 0.875(18)
O1W H2AW 0.87(2)
O1W H2BW 0.91(2)

loop_
_geom_hbond_atom_site_label_D
_geom_hbond_atom_site_label_H
_geom_hbond_atom_site_label_A
_geom_hbond_site_symmetry_A
_geom_hbond_distance_DH
_geom_hbond_distance_HA
_geom_hbond_distance_DA
_geom_hbond_angle_DHA
_geom_hbond_publ_flag
O1 H1 O2 5_766 0.95(3) 1.67(3) 2.611(2) 173(3) yes
N1 H1A O2 8_755 0.85(3) 2.57(3) 3.310(3) 146(2) yes
N1 H1B O1W . 0.85(2) 2.23(3) 3.077(3) 177(2) yes
O1W H1W N1 3_656 0.875(18) 2.21(2) 3.062(3) 165(3) yes
O1W H2AW O1W 5_666 0.87(2) 2.01(3) 2.813(4) 153(6) yes
O1W H2BW O1W 3_655 0.91(2) 2.17(5) 2.870(4) 133(5) yes

loop_
_geom_torsion_atom_site_label_1
_geom_torsion_atom_site_label_2
_geom_torsion_atom_site_label_3
_geom_torsion_atom_site_label_4
_geom_torsion
O2 C1 C2 C11 21.0(3)
O1 C1 C2 C11 -157.99(17)
O2 C1 C2 C3 -160.60(17)
O1 C1 C2 C3 20.4(3)
C11 C2 C3 C4 0.0(3)
C1 C2 C3 C4 -178.35(17)
C2 C3 C4 C5 1.8(3)
C3 C4 C5 C6 177.48(16)
C3 C4 C5 C10 -1.8(3)
C10 C5 C6 C7 0.4(3)
C4 C5 C6 C7 -178.89(16)
C5 C6 C7 N1 -178.72(17)
C5 C6 C7 C8 -0.7(3)
C6 C7 C8 C9 0.5(3)
N1 C7 C8 C9 178.63(18)
C7 C8 C9 C10 -0.1(3)
C8 C9 C10 C11 179.13(17)
C8 C9 C10 C5 -0.2(3)
C6 C5 C10 C9 0.0(3)
C4 C5 C10 C9 179.35(15)
C6 C5 C10 C11 -179.29(15)
C4 C5 C10 C11 0.0(3)
C3 C2 C11 C10 -1.8(3)
C1 C2 C11 C10 176.55(16)
C9 C10 C11 C2 -177.51(17)
C5 C10 C11 C2 1.8(3)
